data_4034450
loop_
_publ_author_name
'Kao, Hsin-Kai'
'Lin, Xin-Jie'
'Hong, Bor-Cherng'
'Yang, Van-Wei'
'Lee, Gene-Hsiang'

_publ_section_title
;
 Enantioselective Synthesis of Yohimbine Analogues by an Organocatalytic
 and Pot-Economic Strategy.
;
_journal_issue 18
_journal_name_full 'The Journal of organic chemistry'
_journal_page_first 12138
_journal_page_last 12147
_journal_paper_doi 10.1021/acs.joc.9b01193
_journal_volume 84
_journal_year 2019
_chemical_absolute_configuration ad
_chemical_formula_sum 'C26 H29 N3 O3'
_chemical_formula_weight 431.52
_space_group_crystal_system orthorhombic
_space_group_IT_number 19
_space_group_name_Hall 'P 2ac 2ab'
_space_group_name_H-M_alt 'P 21 21 21'
_atom_sites_solution_hydrogens geom
_audit_creation_method SHELXL-2014/7
_cell_angle_alpha 90
_cell_angle_beta 90
_cell_angle_gamma 90
_cell_formula_units_Z 4
_cell_length_a 8.8126(2)
_cell_length_b 14.1981(3)
_cell_length_c 18.1609(4)
_cell_measurement_reflns_used 9036
_cell_measurement_temperature 200(2)
_cell_measurement_theta_max 69.98
_cell_measurement_theta_min 3.95
_cell_volume 2272.33(9)
_computing_cell_refinement 'Bruker SAINT'
_computing_data_collection 'Bruker APEX3'
_computing_data_reduction 'Bruker SAINT'
_computing_molecular_graphics 'Bruker SHELXTL'
_computing_publication_material 'Bruker SHELXTL'
_computing_structure_refinement 'SHELXL-2014/7 (Sheldrick, 2014)'
_computing_structure_solution 'SHELXS-97 (Sheldrick 2008)'
_diffrn_ambient_temperature 200(2)
_diffrn_measured_fraction_theta_full 0.999
_diffrn_measured_fraction_theta_max 0.999
_diffrn_measurement_device_type 'Bruker D8 VENTURE'
_diffrn_measurement_method '\f and \w scans'
_diffrn_radiation_type CuK\a
_diffrn_radiation_wavelength 1.54178
_diffrn_reflns_av_R_equivalents 0.0173
_diffrn_reflns_av_unetI/netI 0.0175
_diffrn_reflns_Laue_measured_fraction_full 0.999
_diffrn_reflns_Laue_measured_fraction_max 0.999
_diffrn_reflns_limit_h_max 10
_diffrn_reflns_limit_h_min -8
_diffrn_reflns_limit_k_max 16
_diffrn_reflns_limit_k_min -17
_diffrn_reflns_limit_l_max 22
_diffrn_reflns_limit_l_min -21
_diffrn_reflns_number 11265
_diffrn_reflns_point_group_measured_fraction_full 0.999
_diffrn_reflns_point_group_measured_fraction_max 0.999
_diffrn_reflns_theta_full 67.679
_diffrn_reflns_theta_max 69.969
_diffrn_reflns_theta_min 3.952
_exptl_absorpt_coefficient_mu 0.667
_exptl_absorpt_correction_T_max 0.7533
_exptl_absorpt_correction_T_min 0.6453
_exptl_absorpt_correction_type multi-scan
_exptl_absorpt_process_details 'SADABS (Bruker, 2015)'
_exptl_crystal_colour colourless
_exptl_crystal_density_diffrn 1.261
_exptl_crystal_description rod
_exptl_crystal_F_000 920
_exptl_crystal_size_max 0.280
_exptl_crystal_size_mid 0.136
_exptl_crystal_size_min 0.116
_refine_diff_density_max 0.178
_refine_diff_density_min -0.139
_refine_diff_density_rms 0.036
_refine_ls_abs_structure_details
; 
 Flack x determined using 1770 quotients [(I+)-(I-)]/[(I+)+(I-)] 
 (Parsons, Flack and Wagner, Acta Cryst. B69 (2013) 249-259). 
;
_refine_ls_abs_structure_Flack 0.05(5)
_refine_ls_extinction_coef 0.0027(3)
_refine_ls_extinction_expression Fc^*^=kFc[1+0.001xFc^2^\l^3^/sin(2\q)]^-1/4^
_refine_ls_extinction_method 'SHELXL-2014/7 (Sheldrick 2014'
_refine_ls_goodness_of_fit_ref 1.031
_refine_ls_hydrogen_treatment constr
_refine_ls_matrix_type full
_refine_ls_number_parameters 298
_refine_ls_number_reflns 4311
_refine_ls_number_restraints 0
_refine_ls_restrained_S_all 1.031
_refine_ls_R_factor_all 0.0307
_refine_ls_R_factor_gt 0.0297
_refine_ls_shift/su_max 0.000
_refine_ls_shift/su_mean 0.000
_refine_ls_structure_factor_coef Fsqd
_refine_ls_weighting_details 'w=1/[\s^2^(Fo^2^)+(0.0450P)^2^+0.3367P] where P=(Fo^2^+2Fc^2^)/3'
_refine_ls_weighting_scheme calc
_refine_ls_wR_factor_gt 0.0782
_refine_ls_wR_factor_ref 0.0792
_reflns_Friedel_coverage 0.752
_reflns_Friedel_fraction_full 1.000
_reflns_Friedel_fraction_max 0.999
_reflns_number_gt 4179
_reflns_number_total 4311
_reflns_threshold_expression 'I > 2\s(I)'
_cod_data_source_file jo9b01193_si_002.cif
_cod_data_source_block ic17896
_cod_database_code 4034450
_shelx_shelxl_version_number 2014/7
_shelx_space_group_comment
; 
The symmetry employed for this shelxl refinement is uniquely defined 
by the following loop, which should always be used as a source of 
symmetry information in preference to the above space-group names. 
They are only intended as comments. 
;
_shelx_estimated_absorpt_t_min 0.835
_shelx_estimated_absorpt_t_max 0.927

loop_
_space_group_symop_operation_xyz
'x, y, z'
'-x+1/2, -y, z+1/2'
'-x, y+1/2, -z+1/2'
'x+1/2, -y+1/2, -z'

loop_
_atom_site_label
_atom_site_type_symbol
_atom_site_fract_x
_atom_site_fract_y
_atom_site_fract_z
_atom_site_U_iso_or_equiv
_atom_site_adp_type
_atom_site_occupancy
_atom_site_site_symmetry_order
_atom_site_calc_flag
_atom_site_refinement_flags_posn
_atom_site_refinement_flags_adp
_atom_site_refinement_flags_occupancy
_atom_site_disorder_assembly
_atom_site_disorder_group
O1 O 0.99921(15) 0.26449(10) 0.47793(7) 0.0416(3) Uani 1 1 d . . . . .
O2 O 0.7137(8) 0.6060(6) 0.2878(4) 0.0659(15) Uani 0.74(2) 1 d . . P A 1
O3 O 0.9513(8) 0.6465(6) 0.2901(4) 0.0877(18) Uani 0.74(2) 1 d . . P A 1
O2' O 0.716(3) 0.6296(14) 0.2682(11) 0.0659(15) Uani 0.26(2) 1 d . . P A 2
O3' O 0.921(2) 0.6175(15) 0.3085(13) 0.0877(18) Uani 0.26(2) 1 d . . P A 2
N1 N 0.79173(18) 0.21597(10) -0.11298(8) 0.0349(3) Uani 1 1 d . . . . .
H1 H 0.7800 0.2724 -0.1321 0.042 Uiso 1 1 calc R U . . .
N2 N 0.80213(18) 0.22117(9) 0.08976(7) 0.0309(3) Uani 1 1 d . . . . .
N3 N 0.8428(2) 0.60043(11) 0.26440(9) 0.0436(4) Uani 1 1 d . . . . .
C1 C 0.8252(2) 0.13555(13) -0.15143(10) 0.0354(4) Uani 1 1 d . . . . .
C2 C 0.8527(2) 0.12273(15) -0.22650(10) 0.0409(4) Uani 1 1 d . . . . .
H2 H 0.8506 0.1742 -0.2599 0.049 Uiso 1 1 calc R U . . .
C3 C 0.8831(2) 0.03226(16) -0.25033(12) 0.0483(5) Uani 1 1 d . . . . .
H3 H 0.9013 0.0214 -0.3012 0.058 Uiso 1 1 calc R U . . .
C4 C 0.8877(3) -0.04341(16) -0.20142(14) 0.0522(6) Uani 1 1 d . . . . .
H4 H 0.9067 -0.1050 -0.2198 0.063 Uiso 1 1 calc R U . . .
C5 C 0.8653(3) -0.03058(14) -0.12705(13) 0.0477(5) Uani 1 1 d . . . . .
H5 H 0.8710 -0.0824 -0.0941 0.057 Uiso 1 1 calc R U . . .
C6 C 0.8338(2) 0.06053(13) -0.10057(11) 0.0376(4) Uani 1 1 d . . . . .
C7 C 0.8053(2) 0.10000(12) -0.02960(10) 0.0379(4) Uani 1 1 d . . . . .
C8 C 0.8085(3) 0.05684(13) 0.04558(11) 0.0477(5) Uani 1 1 d . . . . .
H8A H 0.9143 0.0412 0.0593 0.057 Uiso 1 1 calc R U . . .
H8B H 0.7485 -0.0021 0.0457 0.057 Uiso 1 1 calc R U . . .
C9 C 0.7423(2) 0.12584(12) 0.10125(10) 0.0387(4) Uani 1 1 d . . . . .
H9A H 0.6304 0.1268 0.0965 0.046 Uiso 1 1 calc R U . . .
H9B H 0.7676 0.1046 0.1517 0.046 Uiso 1 1 calc R U . . .
C10 C 0.7794(2) 0.19377(12) -0.03939(9) 0.0334(4) Uani 1 1 d . . . . .
C11 C 0.7456(2) 0.26286(12) 0.02081(9) 0.0309(4) Uani 1 1 d . . . . .
H11 H 0.6332 0.2714 0.0246 0.037 Uiso 1 1 calc R U . . .
C12 C 0.8197(2) 0.35878(12) 0.00895(9) 0.0330(4) Uani 1 1 d . . . . .
H12A H 0.7801 0.3873 -0.0369 0.040 Uiso 1 1 calc R U . . .
H12B H 0.9307 0.3507 0.0034 0.040 Uiso 1 1 calc R U . . .
C13 C 0.7873(2) 0.42426(11) 0.07368(9) 0.0312(4) Uani 1 1 d . . . . .
H13 H 0.6750 0.4339 0.0765 0.037 Uiso 1 1 calc R U . . .
C14 C 0.8618(3) 0.52056(12) 0.06433(10) 0.0410(4) Uani 1 1 d . . . . .
H14A H 0.8242 0.5506 0.0186 0.049 Uiso 1 1 calc R U . . .
H14B H 0.9731 0.5127 0.0598 0.049 Uiso 1 1 calc R U . . .
C15 C 0.8263(3) 0.58374(12) 0.13011(10) 0.0413(5) Uani 1 1 d . . . . .
H15A H 0.8789 0.6449 0.1244 0.050 Uiso 1 1 calc R U . . .
H15B H 0.7158 0.5959 0.1325 0.050 Uiso 1 1 calc R U . . .
C16 C 0.8783(2) 0.53594(12) 0.20064(10) 0.0354(4) Uani 1 1 d . . . . .
H16 H 0.9906 0.5266 0.1982 0.043 Uiso 1 1 calc R U . . .
C17 C 0.8023(2) 0.43990(11) 0.21290(9) 0.0293(3) Uani 1 1 d . . . . .
H17 H 0.6900 0.4499 0.2146 0.035 Uiso 1 1 calc R U . . .
C18 C 0.83874(19) 0.37723(11) 0.14542(9) 0.0281(3) Uani 1 1 d . . . . .
H18 H 0.9512 0.3681 0.1431 0.034 Uiso 1 1 calc R U . . .
C19 C 0.7645(2) 0.28083(12) 0.15265(9) 0.0311(4) Uani 1 1 d . . . . .
H19A H 0.7995 0.2502 0.1986 0.037 Uiso 1 1 calc R U . . .
H19B H 0.6530 0.2884 0.1557 0.037 Uiso 1 1 calc R U . . .
C20 C 0.8505(2) 0.39481(11) 0.28510(9) 0.0291(3) Uani 1 1 d . . . . .
C21 C 1.0028(2) 0.38751(13) 0.30366(10) 0.0361(4) Uani 1 1 d . . . . .
H21 H 1.0771 0.4127 0.2713 0.043 Uiso 1 1 calc R U . . .
C22 C 1.0484(2) 0.34450(14) 0.36791(11) 0.0380(4) Uani 1 1 d . . . . .
H22 H 1.1534 0.3411 0.3796 0.046 Uiso 1 1 calc R U . . .
C23 C 0.9424(2) 0.30622(12) 0.41561(9) 0.0314(4) Uani 1 1 d . . . . .
C24 C 0.7904(2) 0.31220(15) 0.39797(11) 0.0416(4) Uani 1 1 d . . . . .
H24 H 0.7163 0.2861 0.4300 0.050 Uiso 1 1 calc R U . . .
C25 C 0.7461(2) 0.35652(15) 0.33322(10) 0.0410(4) Uani 1 1 d . . . . .
H25 H 0.6411 0.3606 0.3218 0.049 Uiso 1 1 calc R U . . .
C26 C 0.8932(3) 0.21829(17) 0.52456(12) 0.0515(5) Uani 1 1 d . . . . .
H26A H 0.8206 0.2644 0.5438 0.077 Uiso 1 1 calc R U . . .
H26B H 0.9471 0.1885 0.5656 0.077 Uiso 1 1 calc R U . . .
H26C H 0.8387 0.1701 0.4964 0.077 Uiso 1 1 calc R U . . .

loop_
_atom_site_aniso_label
_atom_site_aniso_U_11
_atom_site_aniso_U_22
_atom_site_aniso_U_33
_atom_site_aniso_U_23
_atom_site_aniso_U_13
_atom_site_aniso_U_12
O1 0.0363(7) 0.0518(8) 0.0366(7) 0.0105(6) -0.0016(6) 0.0008(6)
O2 0.0611(12) 0.066(3) 0.071(3) -0.035(2) 0.018(2) -0.008(2)
O3 0.064(3) 0.086(4) 0.113(4) -0.059(3) -0.009(2) -0.024(2)
O2' 0.0611(12) 0.066(3) 0.071(3) -0.035(2) 0.018(2) -0.008(2)
O3' 0.064(3) 0.086(4) 0.113(4) -0.059(3) -0.009(2) -0.024(2)
N1 0.0436(9) 0.0314(7) 0.0295(7) -0.0001(6) -0.0045(7) 0.0025(6)
N2 0.0416(8) 0.0233(7) 0.0277(7) 0.0033(5) -0.0017(6) -0.0016(6)
N3 0.0580(11) 0.0300(7) 0.0427(9) -0.0067(7) -0.0079(8) -0.0014(7)
C1 0.0318(9) 0.0381(9) 0.0363(9) -0.0079(7) -0.0066(7) -0.0015(7)
C2 0.0344(9) 0.0522(11) 0.0360(9) -0.0103(8) -0.0047(8) -0.0044(8)
C3 0.0374(10) 0.0633(13) 0.0441(11) -0.0240(10) -0.0002(9) -0.0075(9)
C4 0.0447(11) 0.0460(11) 0.0660(14) -0.0283(11) 0.0000(10) -0.0032(9)
C5 0.0515(12) 0.0343(9) 0.0572(12) -0.0116(9) -0.0041(10) -0.0015(9)
C6 0.0369(9) 0.0341(9) 0.0417(10) -0.0079(8) -0.0049(8) -0.0019(7)
C7 0.0475(11) 0.0284(8) 0.0378(9) -0.0027(7) -0.0047(9) -0.0011(8)
C8 0.0765(15) 0.0247(8) 0.0419(10) 0.0014(7) -0.0069(11) -0.0021(9)
C9 0.0547(11) 0.0273(9) 0.0341(9) 0.0053(7) -0.0021(8) -0.0095(8)
C10 0.0374(10) 0.0310(8) 0.0317(9) -0.0013(7) -0.0041(7) 0.0003(7)
C11 0.0371(9) 0.0277(8) 0.0279(8) 0.0013(7) -0.0013(7) 0.0012(7)
C12 0.0458(10) 0.0267(8) 0.0265(8) 0.0030(6) 0.0026(7) 0.0029(8)
C13 0.0387(9) 0.0248(8) 0.0299(8) 0.0022(6) 0.0019(7) 0.0000(7)
C14 0.0596(12) 0.0264(8) 0.0370(9) 0.0049(7) 0.0062(9) -0.0027(8)
C15 0.0578(12) 0.0236(8) 0.0426(10) 0.0017(7) -0.0005(9) -0.0031(8)
C16 0.0395(9) 0.0273(8) 0.0394(9) -0.0030(7) 0.0005(8) -0.0016(7)
C17 0.0297(8) 0.0268(7) 0.0314(8) -0.0015(6) 0.0016(7) 0.0000(6)
C18 0.0300(8) 0.0250(7) 0.0293(8) 0.0004(6) 0.0020(7) 0.0008(6)
C19 0.0376(9) 0.0290(8) 0.0266(8) 0.0028(6) 0.0022(7) -0.0027(7)
C20 0.0316(8) 0.0264(7) 0.0294(8) -0.0041(7) 0.0005(7) 0.0007(6)
C21 0.0298(9) 0.0396(10) 0.0388(9) 0.0058(8) 0.0042(8) -0.0019(7)
C22 0.0279(9) 0.0410(10) 0.0450(10) 0.0051(8) -0.0030(8) -0.0011(7)
C23 0.0353(9) 0.0309(8) 0.0281(8) -0.0019(7) -0.0001(7) 0.0021(7)
C24 0.0324(10) 0.0549(11) 0.0373(9) 0.0104(8) 0.0069(8) -0.0004(8)
C25 0.0282(9) 0.0550(11) 0.0398(10) 0.0081(9) -0.0001(7) 0.0002(8)
C26 0.0449(12) 0.0660(14) 0.0436(11) 0.0201(11) 0.0048(9) 0.0047(10)

loop_
_atom_type_symbol
_atom_type_description
_atom_type_scat_dispersion_real
_atom_type_scat_dispersion_imag
_atom_type_scat_source
C C 0.0181 0.0091 'International Tables Vol C Tables 4.2.6.8 and 6.1.1.4'
H H 0.0000 0.0000 'International Tables Vol C Tables 4.2.6.8 and 6.1.1.4'
N N 0.0311 0.0180 'International Tables Vol C Tables 4.2.6.8 and 6.1.1.4'
O O 0.0492 0.0322 'International Tables Vol C Tables 4.2.6.8 and 6.1.1.4'

loop_
_geom_angle_atom_site_label_1
_geom_angle_atom_site_label_2
_geom_angle_atom_site_label_3
_geom_angle
C23 O1 C26 116.78(15)
C1 N1 C10 108.71(15)
C19 N2 C9 110.01(13)
C19 N2 C11 110.81(13)
C9 N2 C11 111.74(14)
O3' N3 O2' 118.3(13)
O2 N3 O3 123.4(4)
O3' N3 C16 124.8(10)
O2' N3 C16 116.7(9)
O2 N3 C16 120.1(3)
O3 N3 C16 116.5(3)
N1 C1 C2 130.05(18)
N1 C1 C6 107.86(16)
C2 C1 C6 122.06(18)
C3 C2 C1 117.4(2)
C2 C3 C4 121.49(19)
C5 C4 C3 121.24(19)
C4 C5 C6 119.0(2)
C5 C6 C1 118.71(18)
C5 C6 C7 134.73(19)
C1 C6 C7 106.56(16)
C10 C7 C6 107.17(16)
C10 C7 C8 121.48(16)
C6 C7 C8 131.26(16)
C7 C8 C9 109.57(15)
N2 C9 C8 111.18(15)
C7 C10 N1 109.70(16)
C7 C10 C11 125.29(16)
N1 C10 C11 125.01(15)
N2 C11 C10 106.86(13)
N2 C11 C12 109.53(14)
C10 C11 C12 113.34(14)
C11 C12 C13 110.80(14)
C12 C13 C14 112.31(14)
C12 C13 C18 109.51(13)
C14 C13 C18 110.94(15)
C13 C14 C15 110.55(15)
C16 C15 C14 109.58(14)
N3 C16 C15 108.25(14)
N3 C16 C17 109.72(15)
C15 C16 C17 112.78(15)
C20 C17 C16 112.17(14)
C20 C17 C18 112.52(13)
C16 C17 C18 107.78(13)
C19 C18 C13 109.73(14)
C19 C18 C17 111.05(13)
C13 C18 C17 111.17(13)
N2 C19 C18 110.86(13)
C25 C20 C21 117.49(16)
C25 C20 C17 121.70(16)
C21 C20 C17 120.76(15)
C22 C21 C20 121.45(16)
C21 C22 C23 120.43(17)
O1 C23 C24 124.92(16)
O1 C23 C22 116.04(16)
C24 C23 C22 119.04(17)
C23 C24 C25 119.83(17)
C20 C25 C24 121.74(17)

loop_
_geom_bond_atom_site_label_1
_geom_bond_atom_site_label_2
_geom_bond_distance
O1 C23 1.372(2)
O1 C26 1.422(2)
O2 N3 1.217(7)
O3 N3 1.249(7)
O2' N3 1.19(2)
O3' N3 1.084(18)
N1 C1 1.370(2)
N1 C10 1.377(2)
N2 C19 1.460(2)
N2 C9 1.467(2)
N2 C11 1.472(2)
N3 C16 1.509(2)
C1 C2 1.397(3)
C1 C6 1.412(3)
C2 C3 1.382(3)
C3 C4 1.395(4)
C4 C5 1.377(3)
C5 C6 1.408(3)
C6 C7 1.428(3)
C7 C10 1.362(2)
C7 C8 1.497(3)
C8 C9 1.524(3)
C10 C11 1.499(2)
C11 C12 1.526(2)
C12 C13 1.526(2)
C13 C14 1.526(2)
C13 C18 1.533(2)
C14 C15 1.526(3)
C15 C16 1.520(3)
C16 C17 1.535(2)
C17 C20 1.520(2)
C17 C18 1.548(2)
C18 C19 1.523(2)
C20 C25 1.381(3)
C20 C21 1.387(3)
C21 C22 1.377(3)
C22 C23 1.385(3)
C23 C24 1.380(3)
C24 C25 1.390(3)

loop_
_geom_hbond_atom_site_label_D
_geom_hbond_atom_site_label_H
_geom_hbond_atom_site_label_A
_geom_hbond_distance_DH
_geom_hbond_distance_HA
_geom_hbond_distance_DA
_geom_hbond_angle_DHA
_geom_hbond_site_symmetry_A
N1 H1 O2 0.88 2.26 3.104(6) 161.5 2_664
N1 H1 O2' 0.88 2.28 3.078(18) 150.1 2_664
N1 H1 O3' 0.88 2.60 3.337(18) 142.4 2_664
C19 H19A O3 0.99 2.65 3.316(7) 124.6 3_745
C24 H24 O1 0.95 2.64 3.585(2) 172.8 4_456
